data_7122111
loop_
_publ_author_name
'Vasseur, Alexandre'
'Membrat, Romain'
'Palpacelli, Davide'
'Giorgi, Michel'
'Nuel, Didier'
'Giordano, Laurent'
'Martinez, Alexandre'

_publ_section_title
;
 Synthesis of chiral supramolecular bisphosphinite palladacycles through
 hydrogen transfer-promoted self-assembly process.
;
_journal_issue 72
_journal_name_full 'Chemical communications (Cambridge, England)'
_journal_page_first 10132
_journal_page_last 10135
_journal_paper_doi 10.1039/c8cc06283h
_journal_volume 54
_journal_year 2018
_chemical_absolute_configuration ad
_chemical_formula_moiety 'C27 H33 Br O4 P2 Pd'
_chemical_formula_sum 'C27 H33 Br O4 P2 Pd'
_chemical_formula_weight 669.78
_space_group_crystal_system monoclinic
_space_group_IT_number 4
_space_group_name_Hall 'P 2yb'
_space_group_name_H-M_alt 'P 1 21 1'
_symmetry_space_group_name_Hall 'P 2yb'
_symmetry_space_group_name_H-M 'P 1 21 1'
_atom_sites_solution_hydrogens geom
_atom_sites_solution_primary dual
_audit_creation_date 2017-06-06
_audit_creation_method
;
Olex2 1.2
(compiled 2017.03.28 svn.r3405 for OlexSys, GUI svn.r5337)
;
_audit_update_record
;
2018-04-13 deposited with the CCDC.
2018-08-06 downloaded from the CCDC.
;
_cell_angle_alpha 90
_cell_angle_beta 94.1533(13)
_cell_angle_gamma 90
_cell_formula_units_Z 2
_cell_length_a 10.08802(15)
_cell_length_b 12.8237(2)
_cell_length_c 11.49841(14)
_cell_measurement_reflns_used 34334
_cell_measurement_temperature 293
_cell_measurement_theta_max 28.0450
_cell_measurement_theta_min 3.9460
_cell_volume 1483.59(4)
_computing_cell_refinement 'CrysAlisPro 1.171.39.18b (Rigaku OD, 2015)'
_computing_data_collection 'CrysAlisPro 1.171.39.18b (Rigaku OD, 2015)'
_computing_data_reduction 'CrysAlisPro 1.171.39.18b (Rigaku OD, 2015)'
_computing_molecular_graphics 'Olex2 (Dolomanov et al., 2009)'
_computing_publication_material 'Olex2 (Dolomanov et al., 2009)'
_computing_structure_refinement 'ShelXL (Sheldrick, 2015)'
_computing_structure_solution 'ShelXT (Sheldrick, 2015)'
_diffrn_ambient_temperature 293
_diffrn_detector 'CCD plate'
_diffrn_detector_area_resol_mean 5.3048
_diffrn_detector_type AtlasS2
_diffrn_measured_fraction_theta_full 0.997
_diffrn_measured_fraction_theta_max 0.956
_diffrn_measurement_details
;
List of Runs (angles in degrees, time in seconds):

  # Type    Start    End  Width  t~exp~   \w     \q     \k     \f   Frames
#--------------------------------------------------------------------------
  1  \w    -16.00  83.00   1.00   20.00    --    8.41  38.00 -30.00   99
  2  \w    -20.00  49.00   1.00   20.00    --    8.41 -99.00  60.00   69
  3  \w    -20.00  49.00   1.00   20.00    --    8.41 -99.00 -30.00   69
  4  \w    -33.00  88.00   1.00   20.00    --    8.41  19.00 -60.00  121
  5  \w    -20.00  49.00   1.00   20.00    --    8.41 -99.00-120.00   69
  6  \w    -20.00  33.00   1.00   20.00    --   -7.78 -99.00 120.00   53
  7  \w    -20.00  49.00   1.00   20.00    --    8.41 -99.00 150.00   69
  8  \w    -20.00  49.00   1.00   20.00    --    8.41 -99.00  90.00   69
  9  \w    -20.00  49.00   1.00   20.00    --    8.41 -99.00-150.00   69
 10  \w    -64.00  37.00   1.00   20.00    --    8.41 -57.00 -90.00  101
 11  \w    -20.00  49.00   1.00   20.00    --    8.41 -99.00  30.00   69
 12  \w    -16.00  83.00   1.00   20.00    --    8.41  38.00-180.00   99
 13  \w    -20.00  82.00   1.00   20.00    --    8.41  57.00  60.00  102
 14  \w    -66.00  33.00   1.00   20.00    --    8.41 -38.00-120.00   99
 15  \w    -64.00  37.00   1.00   20.00    --    8.41 -57.00  30.00  101
 16  \w    -64.00  37.00   1.00   20.00    --    8.41 -57.00 120.00  101
 17  \w    -80.00  97.00   1.00   20.00    --    8.41   0.00-180.00  177
 18  \w    -80.00  -8.00   1.00   20.00    --    8.41   0.00-150.00   72
 19  \w    -16.00  82.00   1.00   20.00    --    8.41  39.00  98.00   98
;
_diffrn_measurement_device 'four-circle diffractometer'
_diffrn_measurement_device_type 'SuperNova, Dual, Cu at home/near, AtlasS2'
_diffrn_measurement_method '\w scans'
_diffrn_orient_matrix_type 'CrysAlisPro convention (1999,Acta A55,543-557)'
_diffrn_orient_matrix_UB_11 -0.0624470000
_diffrn_orient_matrix_UB_12 0.0253039000
_diffrn_orient_matrix_UB_13 -0.0088453000
_diffrn_orient_matrix_UB_21 0.0127678000
_diffrn_orient_matrix_UB_22 0.0101900000
_diffrn_orient_matrix_UB_23 -0.0587748000
_diffrn_orient_matrix_UB_31 -0.0301050000
_diffrn_orient_matrix_UB_32 -0.0481308000
_diffrn_orient_matrix_UB_33 -0.0170747000
_diffrn_radiation_monochromator mirror
_diffrn_radiation_probe x-ray
_diffrn_radiation_type MoK\a
_diffrn_radiation_wavelength 0.71073
_diffrn_reflns_av_R_equivalents 0.0300
_diffrn_reflns_av_unetI/netI 0.0152
_diffrn_reflns_Laue_measured_fraction_full 0.997
_diffrn_reflns_Laue_measured_fraction_max 0.956
_diffrn_reflns_limit_h_max 13
_diffrn_reflns_limit_h_min -13
_diffrn_reflns_limit_k_max 16
_diffrn_reflns_limit_k_min -16
_diffrn_reflns_limit_l_max 15
_diffrn_reflns_limit_l_min -15
_diffrn_reflns_number 67599
_diffrn_reflns_point_group_measured_fraction_full 0.998
_diffrn_reflns_point_group_measured_fraction_max 0.919
_diffrn_reflns_theta_full 25.242
_diffrn_reflns_theta_max 28.618
_diffrn_reflns_theta_min 3.209
_diffrn_source 'micro-focus sealed X-ray tube'
_diffrn_source_type 'SuperNova (Mo) X-ray Source'
_exptl_absorpt_coefficient_mu 2.109
_exptl_absorpt_correction_T_max 1.00000
_exptl_absorpt_correction_T_min 0.79709
_exptl_absorpt_correction_type multi-scan
_exptl_absorpt_process_details
;
CrysAlisPro 1.171.39.18b (Rigaku Oxford Diffraction, 2015)
Empirical absorption correction using spherical harmonics,
 implemented in SCALE3 ABSPACK scaling algorithm.
;
_exptl_crystal_colour yellow
_exptl_crystal_colour_primary yellow
_exptl_crystal_density_diffrn 1.499
_exptl_crystal_description plate
_exptl_crystal_F_000 676
_exptl_crystal_size_max 0.3
_exptl_crystal_size_mid 0.3
_exptl_crystal_size_min 0.2
_refine_diff_density_max 1.185
_refine_diff_density_min -0.843
_refine_diff_density_rms 0.064
_refine_ls_abs_structure_details
;
 Flack x determined using 2716 quotients [(I+)-(I-)]/[(I+)+(I-)]
 (Parsons, Flack and Wagner, Acta Cryst. B69 (2013) 249-259).
;
_refine_ls_abs_structure_Flack -0.003(4)
_refine_ls_extinction_method none
_refine_ls_goodness_of_fit_ref 1.024
_refine_ls_hydrogen_treatment constr
_refine_ls_matrix_type full
_refine_ls_number_parameters 311
_refine_ls_number_reflns 7007
_refine_ls_number_restraints 1
_refine_ls_restrained_S_all 1.024
_refine_ls_R_factor_all 0.0371
_refine_ls_R_factor_gt 0.0315
_refine_ls_shift/su_max 0.001
_refine_ls_shift/su_mean 0.000
_refine_ls_structure_factor_coef Fsqd
_refine_ls_weighting_details 'w=1/[\s^2^(Fo^2^)+(0.0453P)^2^+0.7989P] where P=(Fo^2^+2Fc^2^)/3'
_refine_ls_weighting_scheme calc
_refine_ls_wR_factor_gt 0.0784
_refine_ls_wR_factor_ref 0.0818
_reflns_Friedel_coverage 0.843
_reflns_Friedel_fraction_full 0.998
_reflns_Friedel_fraction_max 0.879
_reflns_number_gt 6351
_reflns_number_total 7007
_reflns_threshold_expression 'I > 2\s(I)'
_cod_data_source_file c8cc06283h2.cif
_cod_data_source_block avdn1
_cod_depositor_comments 'Adding full bibliography for 7122108--7122115.cif.'
_cod_original_cell_volume 1483.60(4)
_cod_database_code 7122111
_shelx_shelxl_version_number 2016/4
_chemical_oxdiff_formula 'c25 h25 Br1 o4 p1 Pd1'
_shelx_space_group_comment
;
The symmetry employed for this shelxl refinement is uniquely defined
by the following loop, which should always be used as a source of
symmetry information in preference to the above space-group names.
They are only intended as comments.
;
_diffrn_oxdiff_ac3_digest_frames
;
0120eb6745de62905bdf22d13749f5b3610000243f0
;
_reflns_odcompleteness_completeness 99.66
_reflns_odcompleteness_iscentric 1
_reflns_odcompleteness_theta 24.66
_olex2_refinement_description
;
1. Fixed Uiso
 At 1.2 times of:
  All C(H) groups
 At 1.5 times of:
  All C(H,H,H) groups, All O(H) groups
2.a Aromatic/amide H refined with riding coordinates:
 C2(H2), C3(H3), C4(H4), C5(H5), C6(H6), C12(H12), C13(H13), C14(H14),
 C15(H15), C16(H16), C26(H26), C27(H27), C23(H23), C24(H24)
2.b Fitted hexagon refined as free rotating group:
 C25(C26,C27,C22,C23,C24)
2.c Idealised Me refined as rotating group:
 C8(H8A,H8B,H8C), C9(H9A,H9B,H9C), C10(H10A,H10B,H10C), C18(H18A,H18B,H18C),
 C19(H19A,H19B,H19C), C20(H20A,H20B,H20C)
2.d Idealised tetrahedral OH refined as rotating group:
 O1(H1)
;
_olex2_submission_special_instructions 'No special instructions were received'
_oxdiff_exptl_absorpt_empirical_details
;
Empirical correction (ABSPACK) includes:
- Absorption correction using spherical harmonics
- Frame scaling
;
_oxdiff_exptl_absorpt_empirical_full_max 1.484
_oxdiff_exptl_absorpt_empirical_full_min 0.779

loop_
_space_group_symop_operation_xyz
'x, y, z'
'-x, y+1/2, -z'

loop_
_atom_site_label
_atom_site_type_symbol
_atom_site_fract_x
_atom_site_fract_y
_atom_site_fract_z
_atom_site_U_iso_or_equiv
_atom_site_adp_type
_atom_site_occupancy
_atom_site_site_symmetry_order
_atom_site_calc_flag
_atom_site_refinement_flags_posn
Pd1 Pd 0.09458(3) 0.46097(2) 0.35893(2) 0.04535(10) Uani 1 1 d .
Br1 Br 0.64514(7) 0.40210(6) 0.96645(5) 0.0760(2) Uani 1 1 d .
P1 P -0.12528(11) 0.44284(12) 0.32955(10) 0.0520(3) Uani 1 1 d .
P2 P 0.11474(12) 0.47427(12) 0.16793(9) 0.0494(3) Uani 1 1 d .
O1 O -0.1920(3) 0.4535(6) 0.2052(3) 0.0732(11) Uani 1 1 d .
H1 H -0.135038 0.464216 0.159222 0.110 Uiso 1 1 calc GR
O2 O -0.0123(4) 0.4779(4) 0.0843(3) 0.0719(12) Uani 1 1 d .
O3 O 0.2984(3) 0.4723(4) 0.4361(2) 0.0568(9) Uani 1 1 d .
O4 O 0.1336(3) 0.4500(4) 0.5473(3) 0.0622(10) Uani 1 1 d .
C1 C -0.2026(5) 0.5413(4) 0.4142(5) 0.0553(12) Uani 1 1 d .
C2 C -0.1602(5) 0.5643(5) 0.5287(5) 0.0621(14) Uani 1 1 d .
H2 H -0.089160 0.528279 0.565761 0.075 Uiso 1 1 calc R
C3 C -0.2251(7) 0.6421(6) 0.5882(7) 0.079(2) Uani 1 1 d .
H3 H -0.197582 0.657292 0.665246 0.095 Uiso 1 1 calc R
C4 C -0.3295(7) 0.6961(5) 0.5333(7) 0.0781(18) Uani 1 1 d .
H4 H -0.371450 0.748347 0.573081 0.094 Uiso 1 1 calc R
C5 C -0.3712(7) 0.6737(6) 0.4222(8) 0.0820(19) Uani 1 1 d .
H5 H -0.442027 0.710564 0.385947 0.098 Uiso 1 1 calc R
C6 C -0.3097(7) 0.5961(5) 0.3612(7) 0.0699(16) Uani 1 1 d .
H6 H -0.340179 0.580688 0.284856 0.084 Uiso 1 1 calc R
C7 C -0.1765(6) 0.3132(5) 0.3817(6) 0.0658(14) Uani 1 1 d .
C8 C -0.3271(9) 0.3114(8) 0.3772(12) 0.118(4) Uani 1 1 d .
H8A H -0.357312 0.360627 0.432285 0.177 Uiso 1 1 calc GR
H8B H -0.356637 0.242729 0.396288 0.177 Uiso 1 1 calc GR
H8C H -0.362541 0.329622 0.300151 0.177 Uiso 1 1 calc GR
C9 C -0.1296(9) 0.2331(7) 0.2960(8) 0.095(2) Uani 1 1 d .
H9A H -0.175367 0.243961 0.220857 0.143 Uiso 1 1 calc GR
H9B H -0.148257 0.164215 0.323156 0.143 Uiso 1 1 calc GR
H9C H -0.035684 0.240623 0.290020 0.143 Uiso 1 1 calc GR
C10 C -0.1139(11) 0.2869(8) 0.5027(7) 0.109(3) Uani 1 1 d .
H10A H -0.019485 0.279783 0.499609 0.164 Uiso 1 1 calc GR
H10B H -0.150354 0.222674 0.528945 0.164 Uiso 1 1 calc GR
H10C H -0.132399 0.341878 0.555919 0.164 Uiso 1 1 calc GR
C11 C 0.2075(6) 0.3615(4) 0.1256(5) 0.0555(13) Uani 1 1 d .
C12 C 0.1534(8) 0.2967(7) 0.0391(8) 0.090(2) Uani 1 1 d .
H12 H 0.070515 0.311682 0.002106 0.108 Uiso 1 1 calc R
C13 C 0.2230(12) 0.2089(8) 0.0071(10) 0.113(3) Uani 1 1 d .
H13 H 0.186137 0.165211 -0.051193 0.136 Uiso 1 1 calc R
C14 C 0.3428(12) 0.1864(7) 0.0595(10) 0.112(3) Uani 1 1 d .
H14 H 0.388926 0.128228 0.036026 0.134 Uiso 1 1 calc R
C15 C 0.3972(9) 0.2479(7) 0.1465(7) 0.094(3) Uani 1 1 d .
H15 H 0.479772 0.231331 0.183032 0.113 Uiso 1 1 calc R
C16 C 0.3294(9) 0.3356(6) 0.1806(6) 0.0745(19) Uani 1 1 d .
H16 H 0.366190 0.377147 0.240864 0.089 Uiso 1 1 calc R
C17 C 0.2078(7) 0.5947(5) 0.1363(5) 0.0637(15) Uani 1 1 d .
C18 C 0.3468(9) 0.5960(8) 0.1899(9) 0.102(3) Uani 1 1 d .
H18A H 0.346345 0.583159 0.272089 0.153 Uiso 1 1 calc GR
H18B H 0.386133 0.662828 0.177246 0.153 Uiso 1 1 calc GR
H18C H 0.397604 0.542702 0.154762 0.153 Uiso 1 1 calc GR
C19 C 0.2057(11) 0.6077(6) 0.0051(6) 0.097(3) Uani 1 1 d .
H19A H 0.257174 0.553233 -0.027004 0.146 Uiso 1 1 calc GR
H19B H 0.242789 0.674208 -0.012873 0.146 Uiso 1 1 calc GR
H19C H 0.115638 0.603837 -0.027986 0.146 Uiso 1 1 calc GR
C20 C 0.1249(11) 0.6849(6) 0.1842(8) 0.109(3) Uani 1 1 d .
H20A H 0.031952 0.670002 0.169282 0.164 Uiso 1 1 calc GR
H20B H 0.145858 0.748871 0.146242 0.164 Uiso 1 1 calc GR
H20C H 0.145540 0.691585 0.266664 0.164 Uiso 1 1 calc GR
C21 C 0.2564(4) 0.4554(5) 0.5353(3) 0.0458(9) Uani 1 1 d .
C25 C 0.5295(3) 0.4177(3) 0.8329(2) 0.0533(11) Uani 1 1 d .
C26 C 0.5748(2) 0.4522(4) 0.7282(3) 0.0651(13) Uani 1 1 d G
H26 H 0.664757 0.465646 0.722860 0.078 Uiso 1 1 calc R
C27 C 0.4857(3) 0.4666(4) 0.6316(2) 0.0574(11) Uani 1 1 d G
H27 H 0.516017 0.489650 0.561576 0.069 Uiso 1 1 calc R
C22 C 0.3513(2) 0.4464(3) 0.63960(19) 0.0451(10) Uani 1 1 d G
C23 C 0.3060(2) 0.4119(4) 0.7442(2) 0.0642(15) Uani 1 1 d G
H23 H 0.216031 0.398477 0.749601 0.077 Uiso 1 1 calc R
C24 C 0.3951(3) 0.3976(4) 0.8409(2) 0.0651(14) Uani 1 1 d G
H24 H 0.364769 0.374472 0.910886 0.078 Uiso 1 1 calc R

loop_
_atom_site_aniso_label
_atom_site_aniso_U_11
_atom_site_aniso_U_22
_atom_site_aniso_U_33
_atom_site_aniso_U_23
_atom_site_aniso_U_13
_atom_site_aniso_U_12
Pd1 0.03999(15) 0.0650(2) 0.02989(14) 0.00029(17) -0.00582(10) -0.00061(18)
Br1 0.0844(4) 0.0735(4) 0.0637(3) 0.0053(3) -0.0385(3) 0.0034(3)
P1 0.0402(5) 0.0725(10) 0.0423(5) -0.0095(6) -0.0045(4) 0.0021(6)
P2 0.0542(6) 0.0608(8) 0.0320(5) 0.0006(5) -0.0042(4) -0.0012(6)
O1 0.0468(16) 0.121(3) 0.0493(17) -0.011(3) -0.0122(13) 0.006(3)
O2 0.070(2) 0.110(4) 0.0334(14) 0.001(2) -0.0153(14) 0.003(3)
O3 0.0459(14) 0.089(3) 0.0346(13) 0.0031(19) -0.0035(11) -0.005(2)
O4 0.0403(14) 0.109(3) 0.0361(14) 0.002(2) -0.0037(11) 0.000(2)
C1 0.047(3) 0.060(3) 0.059(3) -0.005(2) 0.002(2) -0.003(2)
C2 0.047(3) 0.080(4) 0.059(3) -0.018(3) 0.004(2) -0.005(3)
C3 0.061(4) 0.095(5) 0.084(4) -0.032(4) 0.017(3) -0.021(3)
C4 0.062(4) 0.067(4) 0.107(5) -0.016(4) 0.021(4) -0.002(3)
C5 0.072(4) 0.068(4) 0.106(6) 0.004(4) 0.009(4) 0.014(3)
C6 0.063(4) 0.071(4) 0.074(4) 0.004(3) -0.002(3) 0.006(3)
C7 0.059(3) 0.068(4) 0.071(4) -0.013(3) 0.006(3) -0.011(3)
C8 0.066(5) 0.105(7) 0.186(11) -0.027(7) 0.028(6) -0.032(4)
C9 0.099(6) 0.082(5) 0.104(6) -0.030(4) 0.008(4) 0.001(4)
C10 0.165(10) 0.091(5) 0.074(5) 0.005(4) 0.017(5) -0.036(6)
C11 0.062(3) 0.053(3) 0.052(3) 0.001(2) 0.012(2) -0.009(2)
C12 0.087(5) 0.087(5) 0.099(6) -0.038(4) 0.016(4) -0.026(4)
C13 0.123(8) 0.081(6) 0.138(9) -0.047(6) 0.023(7) -0.022(5)
C14 0.150(9) 0.059(4) 0.133(8) -0.007(5) 0.052(7) 0.001(5)
C15 0.114(7) 0.080(5) 0.091(6) 0.016(4) 0.018(5) 0.033(4)
C16 0.096(5) 0.067(4) 0.061(4) 0.009(3) 0.009(4) 0.012(4)
C17 0.090(4) 0.055(3) 0.045(3) 0.007(2) -0.001(3) -0.004(3)
C18 0.086(6) 0.107(6) 0.110(7) 0.049(5) -0.020(5) -0.044(5)
C19 0.160(9) 0.081(5) 0.053(4) 0.011(3) 0.021(4) -0.022(5)
C20 0.166(9) 0.068(4) 0.097(6) -0.006(4) 0.028(6) 0.009(5)
C21 0.0444(19) 0.056(2) 0.0357(17) 0.002(3) -0.0035(15) 0.000(3)
C25 0.062(3) 0.054(3) 0.041(2) -0.0032(19) -0.019(2) 0.008(2)
C26 0.049(2) 0.080(4) 0.063(3) 0.009(3) -0.018(2) -0.010(3)
C27 0.051(2) 0.076(3) 0.045(2) 0.006(3) -0.0039(17) -0.011(3)
C22 0.0412(18) 0.059(3) 0.0341(17) -0.003(2) -0.0042(15) 0.001(2)
C23 0.043(2) 0.112(4) 0.038(2) 0.006(3) -0.0004(19) 0.001(3)
C24 0.058(3) 0.100(4) 0.037(2) 0.006(3) -0.004(2) 0.002(3)

loop_
_atom_type_symbol
_atom_type_description
_atom_type_scat_dispersion_real
_atom_type_scat_dispersion_imag
_atom_type_scat_source
C C 0.0033 0.0016 'International Tables Vol C Tables 4.2.6.8 and 6.1.1.4'
H H 0.0000 0.0000 'International Tables Vol C Tables 4.2.6.8 and 6.1.1.4'
Br Br -0.2901 2.4595 'International Tables Vol C Tables 4.2.6.8 and 6.1.1.4'
O O 0.0106 0.0060 'International Tables Vol C Tables 4.2.6.8 and 6.1.1.4'
P P 0.1023 0.0942 'International Tables Vol C Tables 4.2.6.8 and 6.1.1.4'
Pd Pd -0.9988 1.0072 'International Tables Vol C Tables 4.2.6.8 and 6.1.1.4'

loop_
_geom_angle_atom_site_label_1
_geom_angle_atom_site_label_2
_geom_angle_atom_site_label_3
_geom_angle
P1 Pd1 C21 134.45(10)
P2 Pd1 P1 91.11(4)
P2 Pd1 C21 134.30(10)
O3 Pd1 P1 164.69(8)
O3 Pd1 P2 104.18(8)
O3 Pd1 C21 30.24(12)
O4 Pd1 P1 104.48(9)
O4 Pd1 P2 164.37(8)
O4 Pd1 O3 60.22(11)
O4 Pd1 C21 30.06(12)
O1 P1 Pd1 119.57(15)
O1 P1 C1 105.1(3)
O1 P1 C7 105.5(3)
C1 P1 Pd1 108.00(17)
C1 P1 C7 108.2(3)
C7 P1 Pd1 110.0(2)
O2 P2 Pd1 118.98(15)
O2 P2 C11 106.2(3)
O2 P2 C17 105.1(3)
C11 P2 Pd1 106.85(19)
C11 P2 C17 109.5(3)
C17 P2 Pd1 109.90(19)
P1 O1 H1 109.5
C21 O3 Pd1 89.3(2)
C21 O4 Pd1 89.7(2)
C2 C1 P1 123.0(4)
C2 C1 C6 119.0(6)
C6 C1 P1 118.0(5)
C1 C2 H2 120.2
C1 C2 C3 119.5(6)
C3 C2 H2 120.2
C2 C3 H3 119.8
C4 C3 C2 120.3(7)
C4 C3 H3 119.8
C3 C4 H4 119.9
C5 C4 C3 120.3(6)
C5 C4 H4 119.9
C4 C5 H5 119.6
C4 C5 C6 120.8(7)
C6 C5 H5 119.6
C1 C6 H6 120.0
C5 C6 C1 120.1(7)
C5 C6 H6 120.0
C8 C7 P1 107.7(6)
C8 C7 C9 109.0(6)
C8 C7 C10 112.0(8)
C9 C7 P1 106.8(5)
C9 C7 C10 108.4(7)
C10 C7 P1 112.7(5)
C7 C8 H8A 109.5
C7 C8 H8B 109.5
C7 C8 H8C 109.5
H8A C8 H8B 109.5
H8A C8 H8C 109.5
H8B C8 H8C 109.5
C7 C9 H9A 109.5
C7 C9 H9B 109.5
C7 C9 H9C 109.5
H9A C9 H9B 109.5
H9A C9 H9C 109.5
H9B C9 H9C 109.5
C7 C10 H10A 109.5
C7 C10 H10B 109.5
C7 C10 H10C 109.5
H10A C10 H10B 109.5
H10A C10 H10C 109.5
H10B C10 H10C 109.5
C12 C11 P2 119.4(6)
C12 C11 C16 118.6(7)
C16 C11 P2 122.0(5)
C11 C12 H12 120.1
C11 C12 C13 119.8(9)
C13 C12 H12 120.1
C12 C13 H13 119.6
C14 C13 C12 120.7(9)
C14 C13 H13 119.6
C13 C14 H14 119.7
C13 C14 C15 120.6(8)
C15 C14 H14 119.7
C14 C15 H15 120.1
C14 C15 C16 119.8(9)
C16 C15 H15 120.1
C11 C16 C15 120.4(8)
C11 C16 H16 119.8
C15 C16 H16 119.8
C18 C17 P2 113.7(5)
C18 C17 C19 110.8(7)
C18 C17 C20 111.2(7)
C19 C17 P2 108.4(5)
C19 C17 C20 107.6(6)
C20 C17 P2 104.9(5)
C17 C18 H18A 109.5
C17 C18 H18B 109.5
C17 C18 H18C 109.5
H18A C18 H18B 109.5
H18A C18 H18C 109.5
H18B C18 H18C 109.5
C17 C19 H19A 109.5
C17 C19 H19B 109.5
C17 C19 H19C 109.5
H19A C19 H19B 109.5
H19A C19 H19C 109.5
H19B C19 H19C 109.5
C17 C20 H20A 109.5
C17 C20 H20B 109.5
C17 C20 H20C 109.5
H20A C20 H20B 109.5
H20A C20 H20C 109.5
H20B C20 H20C 109.5
O3 C21 Pd1 60.5(2)
O3 C21 C22 120.2(3)
O4 C21 Pd1 60.2(2)
O4 C21 O3 120.4(4)
O4 C21 C22 119.3(3)
C22 C21 Pd1 177.2(4)
C26 C25 Br1 121.34(17)
C26 C25 C24 120.0
C24 C25 Br1 118.62(17)
C25 C26 H26 120.0
C27 C26 C25 120.0
C27 C26 H26 120.0
C26 C27 H27 120.0
C26 C27 C22 120.0
C22 C27 H27 120.0
C27 C22 C21 120.5(2)
C23 C22 C21 119.4(2)
C23 C22 C27 120.0
C22 C23 H23 120.0
C22 C23 C24 120.0
C24 C23 H23 120.0
C25 C24 H24 120.0
C23 C24 C25 120.0
C23 C24 H24 120.0

loop_
_geom_bond_atom_site_label_1
_geom_bond_atom_site_label_2
_geom_bond_distance
Pd1 P1 2.2314(11)
Pd1 P2 2.2267(11)
Pd1 O3 2.185(3)
Pd1 O4 2.178(3)
Pd1 C21 2.510(4)
Br1 C25 1.8709(19)
P1 O1 1.542(3)
P1 C1 1.806(6)
P1 C7 1.854(7)
P2 O2 1.546(3)
P2 C11 1.809(6)
P2 C17 1.858(6)
O1 H1 0.8200
O3 C21 1.264(5)
O4 C21 1.258(5)
C1 C2 1.387(8)
C1 C6 1.391(9)
C2 H2 0.9300
C2 C3 1.398(9)
C3 H3 0.9300
C3 C4 1.375(11)
C4 H4 0.9300
C4 C5 1.347(11)
C5 H5 0.9300
C5 C6 1.390(10)
C6 H6 0.9300
C7 C8 1.516(11)
C7 C9 1.521(10)
C7 C10 1.524(11)
C8 H8A 0.9600
C8 H8B 0.9600
C8 H8C 0.9600
C9 H9A 0.9600
C9 H9B 0.9600
C9 H9C 0.9600
C10 H10A 0.9600
C10 H10B 0.9600
C10 H10C 0.9600
C11 C12 1.378(9)
C11 C16 1.382(10)
C12 H12 0.9300
C12 C13 1.391(13)
C13 H13 0.9300
C13 C14 1.342(14)
C14 H14 0.9300
C14 C15 1.358(13)
C15 H15 0.9300
C15 C16 1.387(11)
C16 H16 0.9300
C17 C18 1.490(10)
C17 C19 1.517(9)
C17 C20 1.551(11)
C18 H18A 0.9600
C18 H18B 0.9600
C18 H18C 0.9600
C19 H19A 0.9600
C19 H19B 0.9600
C19 H19C 0.9600
C20 H20A 0.9600
C20 H20B 0.9600
C20 H20C 0.9600
C21 C22 1.484(4)
C25 C26 1.3900
C25 C24 1.3900
C26 H26 0.9300
C26 C27 1.3900
C27 H27 0.9300
C27 C22 1.3900
C22 C23 1.3900
C23 H23 0.9300
C23 C24 1.3900
C24 H24 0.9300

loop_
_geom_torsion_atom_site_label_1
_geom_torsion_atom_site_label_2
_geom_torsion_atom_site_label_3
_geom_torsion_atom_site_label_4
_geom_torsion
Pd1 P1 C1 C2 -44.5(5)
Pd1 P1 C1 C6 135.7(5)
Pd1 P1 C7 C8 171.3(6)
Pd1 P1 C7 C9 -71.7(5)
Pd1 P1 C7 C10 47.2(6)
Pd1 P2 C11 C12 123.8(5)
Pd1 P2 C11 C16 -53.6(6)
Pd1 P2 C17 C18 62.8(7)
Pd1 P2 C17 C19 -173.5(5)
Pd1 P2 C17 C20 -58.8(5)
Pd1 O3 C21 O4 -5.9(6)
Pd1 O3 C21 C22 176.9(5)
Pd1 O4 C21 O3 6.0(6)
Pd1 O4 C21 C22 -176.8(5)
Br1 C25 C26 C27 -177.7(3)
Br1 C25 C24 C23 177.7(3)
P1 C1 C2 C3 179.7(5)
P1 C1 C6 C5 -179.0(6)
P2 C11 C12 C13 -179.0(7)
P2 C11 C16 C15 179.5(6)
O1 P1 C1 C2 -173.2(5)
O1 P1 C1 C6 6.9(6)
O1 P1 C7 C8 -58.5(6)
O1 P1 C7 C9 58.5(5)
O1 P1 C7 C10 177.4(6)
O2 P2 C11 C12 -4.2(6)
O2 P2 C11 C16 178.4(5)
O2 P2 C17 C18 -168.0(6)
O2 P2 C17 C19 -44.3(6)
O2 P2 C17 C20 70.4(5)
O3 C21 C22 C27 6.3(7)
O3 C21 C22 C23 -170.1(5)
O4 C21 C22 C27 -170.9(5)
O4 C21 C22 C23 12.7(7)
C1 P1 C7 C8 53.6(6)
C1 P1 C7 C9 170.6(5)
C1 P1 C7 C10 -70.5(6)
C1 C2 C3 C4 -0.6(10)
C2 C1 C6 C5 1.1(10)
C2 C3 C4 C5 0.9(11)
C3 C4 C5 C6 -0.1(11)
C4 C5 C6 C1 -0.8(11)
C6 C1 C2 C3 -0.4(9)
C7 P1 C1 C2 74.5(5)
C7 P1 C1 C6 -105.4(5)
C11 P2 C17 C18 -54.3(7)
C11 P2 C17 C19 69.4(6)
C11 P2 C17 C20 -175.9(5)
C11 C12 C13 C14 -0.2(16)
C12 C11 C16 C15 2.0(11)
C12 C13 C14 C15 1.4(16)
C13 C14 C15 C16 -0.8(15)
C14 C15 C16 C11 -0.8(12)
C16 C11 C12 C13 -1.5(12)
C17 P2 C11 C12 -117.2(6)
C17 P2 C11 C16 65.4(6)
C21 C22 C23 C24 176.4(4)
C25 C26 C27 C22 0.0
C26 C25 C24 C23 0.0
C26 C27 C22 C21 -176.3(4)
C26 C27 C22 C23 0.0
C27 C22 C23 C24 0.0
C22 C23 C24 C25 0.0
C24 C25 C26 C27 0.0
